data_4317962
loop_
_publ_author_name
'James H. Espenson'
'Xiaopeng Shan'
'Ying Wang'
'Ruili Huang'
'David W. Lahti'
'JaNeille Dixon'
'G\'abor Lente'
'Arkady Ellern'
'Ilia A. Guzei'

_publ_section_title
;
 Synthesis and Characterization of Dimetallic Oxorhenium(V) and
 Dioxorhenium(VII) Compounds, and a Study of Stoichiometric and Catalytic
 Reactions
;
_journal_name_full 'Inorganic Chemistry'
_journal_page_first 2583
_journal_page_last 2591
_journal_paper_doi 10.1021/ic011287j
_journal_volume 41
_journal_year 2002
_chemical_formula_sum 'C8 H18 O2 Re2 S4'
_chemical_formula_weight 646.86
_chemical_name_systematic
;
  ?
;
_space_group_IT_number 14
_symmetry_cell_setting monoclinic
_symmetry_space_group_name_Hall '-P 2yn'
_symmetry_space_group_name_H-M 'P 1 21/n 1'
_atom_sites_solution_hydrogens geom
_atom_sites_solution_primary direct
_atom_sites_solution_secondary difmap
_audit_creation_method SHELXL-97
_cell_angle_alpha 90.00
_cell_angle_beta 91.0931(10)
_cell_angle_gamma 90.00
_cell_formula_units_Z 4
_cell_length_a 10.4532(5)
_cell_length_b 12.8649(7)
_cell_length_c 10.9873(6)
_cell_measurement_temperature 173(2)
_cell_volume 1477.30(13)
_computing_cell_refinement 'Bruker SMART'
_computing_data_collection 'Bruker SMART'
_computing_data_reduction 'Bruker SHELXTL'
_computing_molecular_graphics 'Bruker SHELXTL'
_computing_publication_material 'Bruker SHELXTL'
_computing_structure_refinement 'SHELXL-97 (Sheldrick, 1997)'
_computing_structure_solution 'SHELXS-97 (Sheldrick, 1990)'
_diffrn_ambient_temperature 173(2)
_diffrn_measured_fraction_theta_full 1.000
_diffrn_measured_fraction_theta_max 1.000
_diffrn_measurement_device_type 'CCD area detector'
_diffrn_measurement_method 'phi and omega scans'
_diffrn_radiation_monochromator graphite
_diffrn_radiation_source 'fine-focus sealed tube'
_diffrn_radiation_type MoK\a
_diffrn_radiation_wavelength 0.71073
_diffrn_reflns_av_R_equivalents 0.0000
_diffrn_reflns_av_sigmaI/netI 0.0183
_diffrn_reflns_limit_h_max 13
_diffrn_reflns_limit_h_min -13
_diffrn_reflns_limit_k_max 16
_diffrn_reflns_limit_k_min 0
_diffrn_reflns_limit_l_max 13
_diffrn_reflns_limit_l_min 0
_diffrn_reflns_number 3014
_diffrn_reflns_theta_full 26.37
_diffrn_reflns_theta_max 26.37
_diffrn_reflns_theta_min 2.44
_exptl_absorpt_coefficient_mu 16.922
_exptl_absorpt_correction_T_max 0.0665
_exptl_absorpt_correction_T_min 0.0564
_exptl_absorpt_correction_type empirical
_exptl_absorpt_process_details 'Bruker, SADABS'
_exptl_crystal_density_diffrn 2.908
_exptl_crystal_density_method 'not measured'
_exptl_crystal_F_000 1184
_exptl_crystal_size_max 0.20
_exptl_crystal_size_mid 0.15
_exptl_crystal_size_min 0.15
_refine_diff_density_max 1.709
_refine_diff_density_min -1.959
_refine_diff_density_rms 0.297
_refine_ls_extinction_method none
_refine_ls_goodness_of_fit_ref 1.238
_refine_ls_hydrogen_treatment mixed
_refine_ls_matrix_type full
_refine_ls_number_parameters 145
_refine_ls_number_reflns 3014
_refine_ls_number_restraints 0
_refine_ls_restrained_S_all 1.238
_refine_ls_R_factor_all 0.0233
_refine_ls_R_factor_gt 0.0227
_refine_ls_shift/su_max 0.001
_refine_ls_shift/su_mean 0.000
_refine_ls_structure_factor_coef Fsqd
_refine_ls_weighting_details 'calc w=1/[\s^2^(Fo^2^)+(0.0238P)^2^+10.1282P] where P=(Fo^2^+2Fc^2^)/3'
_refine_ls_weighting_scheme calc
_refine_ls_wR_factor_gt 0.0593
_refine_ls_wR_factor_ref 0.0595
_reflns_number_gt 2955
_reflns_number_total 3014
_reflns_threshold_expression >2sigma(I)
_cod_data_source_file ic011287j_2.cif
_cod_data_source_block esp29
_cod_depositor_comments
;
The following automatic conversions were performed:

'_symmetry_cell_setting' value 'Monoclinic' changed to 'monoclinic'
according to the built-in table from CIF Core dictionary named
'cif_core.dic' version 2.4.1 from 2010-06-29.

Automatic conversion script
Id: cif_fix_values 1646 2011-03-28 12:23:43Z adriana 
;
_cod_database_code 4317962

loop_
_symmetry_equiv_pos_as_xyz
'x, y, z'
'-x+1/2, y+1/2, -z+1/2'
'-x, -y, -z'
'x-1/2, -y-1/2, z-1/2'

loop_
_atom_site_label
_atom_site_type_symbol
_atom_site_fract_x
_atom_site_fract_y
_atom_site_fract_z
_atom_site_U_iso_or_equiv
_atom_site_adp_type
_atom_site_occupancy
_atom_site_symmetry_multiplicity
_atom_site_calc_flag
_atom_site_refinement_flags
_atom_site_disorder_assembly
_atom_site_disorder_group
Re1 Re 0.27935(2) 0.039700(16) 0.08038(2) 0.01081(7) Uani 1 1 d . . .
Re2 Re 0.20605(2) 0.301612(16) -0.036232(19) 0.01042(7) Uani 1 1 d . . .
S1 S 0.13103(15) -0.01849(11) 0.21309(14) 0.0170(3) Uani 1 1 d . . .
S2 S 0.26650(13) 0.21425(10) 0.14636(12) 0.0115(3) Uani 1 1 d . . .
S3 S 0.05327(15) 0.29646(12) -0.18513(14) 0.0198(3) Uani 1 1 d . . .
S4 S 0.30216(13) 0.14413(11) -0.09618(12) 0.0123(3) Uani 1 1 d . . .
C1 C 0.1781(7) -0.0692(5) -0.0324(6) 0.0241(14) Uani 1 1 d . . .
H1A H 0.1517 -0.1287 0.0168 0.036 Uiso 1 1 calc R . .
H1B H 0.2340 -0.0932 -0.0973 0.036 Uiso 1 1 calc R . .
H1C H 0.1022 -0.0357 -0.0685 0.036 Uiso 1 1 calc R . .
C2 C 0.0471(6) 0.3640(5) 0.0581(6) 0.0226(14) Uani 1 1 d . . .
H2A H -0.0032 0.4085 0.0029 0.034 Uiso 1 1 calc R . .
H2B H 0.0781 0.4051 0.1277 0.034 Uiso 1 1 calc R . .
H2C H -0.0066 0.3070 0.0871 0.034 Uiso 1 1 calc R . .
C3 C 0.1145(6) 0.0638(5) 0.3467(6) 0.0189(13) Uani 1 1 d . . .
H3A H 0.0500 0.0323 0.4001 0.023 Uiso 1 1 calc R . .
H3B H 0.1971 0.0642 0.3923 0.023 Uiso 1 1 calc R . .
C4 C 0.1871(6) 0.2444(5) 0.2882(5) 0.0181(12) Uani 1 1 d . . .
H4A H 0.2516 0.2407 0.3553 0.022 Uiso 1 1 calc R . .
H4B H 0.1564 0.3171 0.2838 0.022 Uiso 1 1 calc R . .
C5 C 0.0954(6) 0.2275(5) -0.3251(6) 0.0204(13) Uani 1 1 d . . .
H5A H 0.0333 0.1702 -0.3372 0.025 Uiso 1 1 calc R . .
H5B H 0.0832 0.2763 -0.3941 0.025 Uiso 1 1 calc R . .
C6 C 0.2537(7) 0.0921(5) -0.2439(5) 0.0211(13) Uani 1 1 d . . .
H6A H 0.3219 0.0465 -0.2753 0.025 Uiso 1 1 calc R . .
H6B H 0.1750 0.0502 -0.2359 0.025 Uiso 1 1 calc R . .
C7 C 0.0757(6) 0.1758(5) 0.3210(6) 0.0182(12) Uani 1 1 d . . .
H7A H 0.0119 0.1768 0.2531 0.022 Uiso 1 1 calc R . .
H7B H 0.0342 0.2048 0.3938 0.022 Uiso 1 1 calc R . .
C8 C 0.2291(6) 0.1819(5) -0.3329(5) 0.0177(12) Uani 1 1 d . . .
H8A H 0.2924 0.2376 -0.3163 0.021 Uiso 1 1 calc R . .
H8B H 0.2422 0.1567 -0.4169 0.021 Uiso 1 1 calc R . .
O1 O 0.4194(4) -0.0160(4) 0.1169(4) 0.0225(10) Uani 1 1 d . . .
O2 O 0.3029(4) 0.4033(3) -0.0591(4) 0.0194(9) Uani 1 1 d . . .

loop_
_atom_site_aniso_label
_atom_site_aniso_U_11
_atom_site_aniso_U_22
_atom_site_aniso_U_33
_atom_site_aniso_U_23
_atom_site_aniso_U_13
_atom_site_aniso_U_12
Re1 0.01467(12) 0.00773(12) 0.01010(12) 0.00138(8) 0.00233(8) 0.00328(8)
Re2 0.01346(12) 0.00722(12) 0.01063(12) 0.00062(8) 0.00121(8) -0.00058(8)
S1 0.0223(7) 0.0105(6) 0.0183(7) 0.0018(5) 0.0064(6) -0.0003(6)
S2 0.0155(7) 0.0096(6) 0.0095(6) -0.0010(5) 0.0005(5) -0.0011(5)
S3 0.0179(7) 0.0253(8) 0.0161(7) -0.0008(6) -0.0038(6) 0.0042(6)
S4 0.0175(7) 0.0101(6) 0.0096(6) 0.0004(5) 0.0030(5) 0.0012(5)
C1 0.034(4) 0.019(3) 0.019(3) -0.002(3) 0.000(3) -0.003(3)
C2 0.027(3) 0.021(3) 0.020(3) 0.001(3) 0.006(3) 0.008(3)
C3 0.026(3) 0.017(3) 0.014(3) 0.005(2) 0.008(2) 0.002(2)
C4 0.026(3) 0.014(3) 0.014(3) -0.005(2) 0.006(2) 0.004(2)
C5 0.020(3) 0.028(3) 0.014(3) -0.002(3) -0.005(2) -0.004(3)
C6 0.040(4) 0.013(3) 0.010(3) -0.003(2) 0.003(3) -0.001(3)
C7 0.024(3) 0.016(3) 0.015(3) 0.001(2) 0.006(2) 0.002(2)
C8 0.024(3) 0.020(3) 0.010(3) 0.000(2) 0.004(2) -0.002(2)
O1 0.019(2) 0.024(2) 0.024(2) 0.0057(19) 0.0030(18) 0.0124(19)
O2 0.027(2) 0.011(2) 0.020(2) -0.0017(17) 0.0039(18) -0.0053(17)

loop_
_atom_type_symbol
_atom_type_description
_atom_type_scat_dispersion_real
_atom_type_scat_dispersion_imag
_atom_type_scat_source
C C 0.0033 0.0016 'International Tables Vol C Tables 4.2.6.8 and 6.1.1.4'
H H 0.0000 0.0000 'International Tables Vol C Tables 4.2.6.8 and 6.1.1.4'
S S 0.1246 0.1234 'International Tables Vol C Tables 4.2.6.8 and 6.1.1.4'
Re Re -1.0185 7.2310 'International Tables Vol C Tables 4.2.6.8 and 6.1.1.4'
O O 0.0106 0.0060 'International Tables Vol C Tables 4.2.6.8 and 6.1.1.4'

loop_
_geom_angle_atom_site_label_1
_geom_angle_atom_site_label_2
_geom_angle_atom_site_label_3
_geom_angle
_geom_angle_site_symmetry_1
_geom_angle_site_symmetry_3
_geom_angle_publ_flag
O1 Re1 C1 106.2(3) . . ?
O1 Re1 S1 108.02(16) . . ?
C1 Re1 S1 79.63(19) . . ?
O1 Re1 S2 112.84(17) . . ?
C1 Re1 S2 140.36(19) . . ?
S1 Re1 S2 94.16(5) . . ?
O1 Re1 S4 109.72(16) . . ?
C1 Re1 S4 87.34(19) . . ?
S1 Re1 S4 142.16(5) . . ?
S2 Re1 S4 73.76(5) . . ?
O2 Re2 C2 104.9(2) . . ?
O2 Re2 S3 109.51(16) . . ?
C2 Re2 S3 79.45(19) . . ?
O2 Re2 S4 111.51(15) . . ?
C2 Re2 S4 142.98(19) . . ?
S3 Re2 S4 94.09(5) . . ?
O2 Re2 S2 110.15(16) . . ?
C2 Re2 S2 87.97(18) . . ?
S3 Re2 S2 140.25(5) . . ?
S4 Re2 S2 73.84(5) . . ?
C3 S1 Re1 113.7(2) . . ?
C4 S2 Re1 119.6(2) . . ?
C4 S2 Re2 120.3(2) . . ?
Re1 S2 Re2 101.90(5) . . ?
C5 S3 Re2 116.2(2) . . ?
C6 S4 Re2 116.9(2) . . ?
C6 S4 Re1 119.4(2) . . ?
Re2 S4 Re1 101.98(5) . . ?
C7 C3 S1 115.4(4) . . ?
C7 C4 S2 116.4(4) . . ?
C8 C5 S3 118.0(4) . . ?
C8 C6 S4 109.5(4) . . ?
C4 C7 C3 113.1(5) . . ?
C5 C8 C6 113.5(5) . . ?

loop_
_geom_bond_atom_site_label_1
_geom_bond_atom_site_label_2
_geom_bond_distance
_geom_bond_site_symmetry_2
_geom_bond_publ_flag
Re1 O1 1.672(4) . ?
Re1 C1 2.138(6) . ?
Re1 S1 2.2752(15) . ?
Re1 S2 2.3643(14) . ?
Re1 S4 2.3755(14) . ?
Re2 O2 1.676(4) . ?
Re2 C2 2.132(6) . ?
Re2 S3 2.2653(15) . ?
Re2 S4 2.3607(14) . ?
Re2 S2 2.3746(14) . ?
S1 C3 1.821(6) . ?
S2 C4 1.821(6) . ?
S3 C5 1.836(6) . ?
S4 C6 1.819(6) . ?
C3 C7 1.522(8) . ?
C4 C7 1.510(9) . ?
C5 C8 1.520(9) . ?
C6 C8 1.532(8) . ?
